data_7237844
loop_
_publ_author_name
'Ptak, Maciej'
'Collings, Ines E.'
'Svane, Katrine L.'
'Sieradzki, Adam'
'Paraguassu, Waldeci'
'M\;aczka, Miros\/law'

_publ_section_title
;
 Pressure-enhanced ferroelectric polarisation in a polar perovskite-like
 [C2H5NH3]Na0.5Cr0.5(HCOO)3 metal--organic framework
;
_journal_issue 28
_journal_name_full 'Journal of Materials Chemistry C'
_journal_page_first 8660
_journal_paper_doi 10.1039/C9TC01924C
_journal_volume 7
_journal_year 2019
_chemical_formula_moiety 'C6 H6 Cr Na O12, 2(C2 H8 N)'
_chemical_formula_sum 'C10 H22 Cr N2 Na O12'
_chemical_formula_weight 437.28
_space_group_crystal_system monoclinic
_space_group_IT_number 14
_space_group_name_Hall '-P 2yn'
_space_group_name_H-M_alt 'P 1 21/n 1'
_atom_sites_solution_hydrogens geom
_audit_creation_method SHELXL-2016/6
_audit_update_record
;
2019-02-11 deposited with the CCDC.	2019-06-20 downloaded from the CCDC.
;
_cell_angle_alpha 90
_cell_angle_beta 86.154(12)
_cell_angle_gamma 90
_cell_formula_units_Z 2
_cell_length_a 8.0837(5)
_cell_length_b 7.9331(4)
_cell_length_c 11.867(3)
_cell_measurement_reflns_used 390
_cell_measurement_temperature 293(2)
_cell_measurement_theta_max 16.3810
_cell_measurement_theta_min 1.7890
_cell_volume 759.3(2)
_computing_cell_refinement 'CrysAlisPro (Agilent Technologies, 2013)'
_computing_data_reduction 'CrysAlisPro (Agilent Technologies, 2013)'
_computing_molecular_graphics 'SHELXLE-2011 (Huebschle, 2011)'
_computing_structure_refinement 'SHELXL-2016/6 (Sheldrick, 2016)'
_computing_structure_solution 'SHELXT 2014/5 (Sheldrick, 2014)'
_diffrn_ambient_pressure '4.18 GPa'
_diffrn_ambient_temperature 293(2)
_diffrn_detector_area_resol_mean 7
_diffrn_measured_fraction_theta_full 0.525
_diffrn_measured_fraction_theta_max 0.295
_diffrn_measurement_device_type 'ID15B beamline, ESRF'
_diffrn_measurement_method 'omega scans'
_diffrn_radiation_type synchrotron
_diffrn_radiation_wavelength 0.41134
_diffrn_reflns_av_R_equivalents 0.0406
_diffrn_reflns_av_unetI/netI 0.3071
_diffrn_reflns_Laue_measured_fraction_full 0.525
_diffrn_reflns_Laue_measured_fraction_max 0.295
_diffrn_reflns_limit_h_max 14
_diffrn_reflns_limit_h_min -14
_diffrn_reflns_limit_k_max 13
_diffrn_reflns_limit_k_min -14
_diffrn_reflns_limit_l_max 10
_diffrn_reflns_limit_l_min -10
_diffrn_reflns_number 5457
_diffrn_reflns_point_group_measured_fraction_full 0.525
_diffrn_reflns_point_group_measured_fraction_max 0.295
_diffrn_reflns_theta_full 14.288
_diffrn_reflns_theta_max 22.088
_diffrn_reflns_theta_min 2.352
_diffrn_source synchrotron
_exptl_absorpt_coefficient_mu 0.203
_exptl_absorpt_correction_T_max 1.00000
_exptl_absorpt_correction_T_min 0.61234
_exptl_absorpt_correction_type multi-scan
_exptl_absorpt_process_details
;
CrysAlisPro 1.171.39.46 (Rigaku Oxford Diffraction, 2018)
Empirical absorption correction using spherical harmonics,
 implemented in SCALE3 ABSPACK scaling algorithm.
;
_exptl_crystal_colour 'dark blue'
_exptl_crystal_density_diffrn 1.913
_exptl_crystal_description block
_exptl_crystal_F_000 454
_exptl_crystal_size_max 0.050
_exptl_crystal_size_mid 0.050
_exptl_crystal_size_min 0.020
_refine_diff_density_max 0.237
_refine_diff_density_min -0.312
_refine_diff_density_rms 0.049
_refine_ls_extinction_method none
_refine_ls_goodness_of_fit_ref 0.515
_refine_ls_hydrogen_treatment constr
_refine_ls_matrix_type full
_refine_ls_number_parameters 124
_refine_ls_number_reflns 4553
_refine_ls_number_restraints 12
_refine_ls_restrained_S_all 0.515
_refine_ls_R_factor_all 0.1348
_refine_ls_R_factor_gt 0.0393
_refine_ls_shift/su_max 0.000
_refine_ls_shift/su_mean 0.000
_refine_ls_structure_factor_coef Fsqd
_refine_ls_weighting_details 'w=1/[\s^2^(Fo^2^)+(0.0326P)^2^] where P=(Fo^2^+2Fc^2^)/3'
_refine_ls_weighting_scheme calc
_refine_ls_wR_factor_gt 0.0711
_refine_ls_wR_factor_ref 0.0759
_reflns_Friedel_coverage 0.000
_reflns_number_gt 1084
_reflns_number_total 4553
_reflns_threshold_expression 'I > 2\s(I)'
_cod_data_source_file c9tc01924c2.cif
_cod_data_source_block EtaNaCrF_c2p10
_cod_original_cell_volume 759.28(17)
_cod_original_sg_symbol_H-M 'P 21/n'
_cod_database_code 7237844
_shelx_shelxl_version_number 2016/6
_shelx_space_group_comment
;
The symmetry employed for this shelxl refinement is uniquely defined
by the following loop, which should always be used as a source of
symmetry information in preference to the above space-group names.
They are only intended as comments.
;

loop_
_space_group_symop_operation_xyz
'x, y, z'
'-x+1/2, y+1/2, -z+1/2'
'-x, -y, -z'
'x-1/2, -y-1/2, z-1/2'

loop_
_atom_site_label
_atom_site_type_symbol
_atom_site_fract_x
_atom_site_fract_y
_atom_site_fract_z
_atom_site_U_iso_or_equiv
_atom_site_adp_type
_atom_site_occupancy
_atom_site_site_symmetry_order
_atom_site_calc_flag
_atom_site_refinement_flags_posn
_atom_site_refinement_flags_adp
_atom_site_refinement_flags_occupancy
Cr1 Cr 0.500000 0.500000 0.500000 0.0337(7) Uani 1 2 d S . P
N1 N -0.0439(5) 0.5778(4) 0.2466(5) 0.056(3) Uani 1 1 d . U .
H1A H -0.006840 0.614436 0.311104 0.084 Uiso 1 1 calc R U .
H1B H -0.150803 0.603566 0.244382 0.084 Uiso 1 1 calc R U .
H1C H 0.013341 0.626566 0.188748 0.084 Uiso 1 1 calc R U .
Na1 Na 1.000000 1.000000 0.500000 0.0366(17) Uani 1 2 d S . P
C1 C 0.5667(7) 0.4926(8) 0.2611(10) 0.049(4) Uani 1 1 d . U .
H1 H 0.467359 0.433078 0.264104 0.058 Uiso 1 1 calc R U .
C2 C 0.6861(6) 0.8076(5) 0.5190(7) 0.055(4) Uani 1 1 d . U .
H2 H 0.756825 0.760014 0.462704 0.066 Uiso 1 1 calc R U .
C3 C 0.1982(6) 0.6857(5) 0.4801(7) 0.048(3) Uani 1 1 d . U .
H3 H 0.232783 0.747925 0.540612 0.057 Uiso 1 1 calc R U .
O1 O 0.6203(5) 0.5338(5) 0.3534(7) 0.043(3) Uani 1 1 d . U .
O2 O 0.6315(4) 0.5224(4) 0.1673(5) 0.055(3) Uani 1 1 d . U .
O4 O 0.7271(3) 0.9377(3) 0.5607(4) 0.063(3) Uani 1 1 d . U .
C4 C -0.0233(6) 0.3951(5) 0.2390(7) 0.078(4) Uani 1 1 d . U .
H4A H -0.109349 0.342547 0.287996 0.093 Uiso 1 1 calc R U .
H4B H -0.040203 0.360472 0.162268 0.093 Uiso 1 1 calc R U .
O3 O 0.5498(3) 0.7303(3) 0.5479(4) 0.034(2) Uani 1 1 d . U .
O6 O 0.0623(3) 0.7226(3) 0.4443(4) 0.053(3) Uani 1 1 d . U .
O5 O 0.2923(3) 0.5723(3) 0.4418(4) 0.047(2) Uani 1 1 d . U .
C5 C 0.1310(6) 0.3337(5) 0.2682(8) 0.071(5) Uani 1 1 d . U .
H5A H 0.137295 0.340192 0.348572 0.107 Uiso 1 1 calc R U .
H5B H 0.217987 0.400362 0.231631 0.107 Uiso 1 1 calc R U .
H5C H 0.143213 0.218485 0.244300 0.107 Uiso 1 1 calc R U .

loop_
_atom_site_aniso_label
_atom_site_aniso_U_11
_atom_site_aniso_U_22
_atom_site_aniso_U_33
_atom_site_aniso_U_23
_atom_site_aniso_U_13
_atom_site_aniso_U_12
Cr1 0.0337(5) 0.0436(6) 0.024(2) -0.0018(7) 0.0011(9) 0.0009(5)
N1 0.049(2) 0.064(2) 0.053(8) 0.004(3) 0.007(4) -0.0123(18)
Na1 0.0375(13) 0.0464(12) 0.026(5) -0.0021(16) -0.004(2) -0.0004(12)
C1 0.040(3) 0.041(3) 0.062(12) -0.009(4) 0.018(5) -0.003(3)
C2 0.055(3) 0.044(3) 0.064(11) -0.004(3) 0.016(5) -0.008(2)
C3 0.048(3) 0.050(3) 0.045(10) -0.016(3) -0.005(5) 0.006(2)
O1 0.042(2) 0.051(3) 0.035(10) -0.008(2) 0.002(4) -0.0039(14)
O2 0.055(2) 0.076(2) 0.032(8) -0.004(2) 0.010(4) -0.0008(17)
O4 0.061(2) 0.059(2) 0.068(8) -0.015(2) 0.016(4) -0.0182(16)
C4 0.058(3) 0.049(3) 0.125(11) -0.006(4) 0.008(5) 0.003(2)
O3 0.0442(18) 0.0430(16) 0.015(6) 0.0017(15) 0.002(3) -0.0041(12)
O6 0.0414(19) 0.0612(19) 0.057(8) -0.010(2) -0.010(4) 0.0121(15)
O5 0.0427(18) 0.0525(17) 0.045(7) -0.0121(18) -0.003(3) 0.0153(13)
C5 0.054(3) 0.075(3) 0.085(14) -0.003(4) -0.004(6) -0.007(3)

loop_
_atom_type_symbol
_atom_type_description
_atom_type_scat_dispersion_real
_atom_type_scat_dispersion_imag
_atom_type_scat_source
C C -0.0001 0.0005 'International Tables Vol C Tables 4.2.6.8 and 6.1.1.4'
H H 0.0000 0.0000 'International Tables Vol C Tables 4.2.6.8 and 6.1.1.4'
N N 0.0006 0.0010 'International Tables Vol C Tables 4.2.6.8 and 6.1.1.4'
O O 0.0018 0.0018 'International Tables Vol C Tables 4.2.6.8 and 6.1.1.4'
Na Na 0.0097 0.0079 'International Tables Vol C Tables 4.2.6.8 and 6.1.1.4'
Cr Cr 0.1613 0.2221 'International Tables Vol C Tables 4.2.6.8 and 6.1.1.4'

loop_
_geom_angle_atom_site_label_1
_geom_angle_atom_site_label_2
_geom_angle_atom_site_label_3
_geom_angle
_geom_angle_site_symmetry_1
_geom_angle_site_symmetry_3
O5 Cr1 O5 180.0 3_666 .
O5 Cr1 O1 88.1(2) 3_666 .
O5 Cr1 O1 91.9(2) . .
O5 Cr1 O1 91.9(2) 3_666 3_666
O5 Cr1 O1 88.1(2) . 3_666
O1 Cr1 O1 180.0(2) . 3_666
O5 Cr1 O3 91.56(12) 3_666 3_666
O5 Cr1 O3 88.44(12) . 3_666
O1 Cr1 O3 88.26(14) . 3_666
O1 Cr1 O3 91.74(14) 3_666 3_666
O5 Cr1 O3 88.43(12) 3_666 .
O5 Cr1 O3 91.56(12) . .
O1 Cr1 O3 91.74(14) . .
O1 Cr1 O3 88.26(14) 3_666 .
O3 Cr1 O3 180.0 3_666 .
C4 N1 H1A 109.5 . .
C4 N1 H1B 109.5 . .
H1A N1 H1B 109.5 . .
C4 N1 H1C 109.5 . .
H1A N1 H1C 109.5 . .
H1B N1 H1C 109.5 . .
O2 Na1 O2 180.0 4_676 2_655
O2 Na1 O4 101.43(15) 4_676 .
O2 Na1 O4 78.57(15) 2_655 .
O2 Na1 O4 78.57(15) 4_676 3_776
O2 Na1 O4 101.43(15) 2_655 3_776
O4 Na1 O4 180.0 . 3_776
O2 Na1 O6 86.13(15) 4_676 3_676
O2 Na1 O6 93.87(15) 2_655 3_676
O4 Na1 O6 86.04(9) . 3_676
O4 Na1 O6 93.96(9) 3_776 3_676
O2 Na1 O6 93.87(15) 4_676 1_655
O2 Na1 O6 86.13(15) 2_655 1_655
O4 Na1 O6 93.96(9) . 1_655
O4 Na1 O6 86.04(9) 3_776 1_655
O6 Na1 O6 180.0 3_676 1_655
O2 Na1 C2 70.42(19) 4_676 3_776
O2 Na1 C2 109.58(19) 2_655 3_776
O4 Na1 C2 157.53(12) . 3_776
O4 Na1 C2 22.47(12) 3_776 3_776
O6 Na1 C2 72.77(10) 3_676 3_776
O6 Na1 C2 107.23(10) 1_655 3_776
O2 Na1 C2 109.58(19) 4_676 .
O2 Na1 C2 70.42(19) 2_655 .
O4 Na1 C2 22.47(12) . .
O4 Na1 C2 157.53(12) 3_776 .
O6 Na1 C2 107.23(10) 3_676 .
O6 Na1 C2 72.77(10) 1_655 .
C2 Na1 C2 180.0 3_776 .
O2 Na1 C3 105.80(18) 4_676 3_676
O2 Na1 C3 74.20(18) 2_655 3_676
O4 Na1 C3 70.00(10) . 3_676
O4 Na1 C3 110.00(10) 3_776 3_676
O6 Na1 C3 23.48(19) 3_676 3_676
O6 Na1 C3 156.52(19) 1_655 3_676
C2 Na1 C3 91.63(12) 3_776 3_676
C2 Na1 C3 88.37(12) . 3_676
O2 Na1 C3 74.20(18) 4_676 1_655
O2 Na1 C3 105.80(18) 2_655 1_655
O4 Na1 C3 110.00(10) . 1_655
O4 Na1 C3 70.00(10) 3_776 1_655
O6 Na1 C3 156.52(19) 3_676 1_655
O6 Na1 C3 23.48(19) 1_655 1_655
C2 Na1 C3 88.37(12) 3_776 1_655
C2 Na1 C3 91.63(12) . 1_655
C3 Na1 C3 180.0 3_676 1_655
O2 C1 O1 126.6(6) . .
O2 C1 H1 116.7 . .
O1 C1 H1 116.7 . .
O4 C2 O3 123.7(5) . .
O4 C2 Na1 47.8(2) . .
O3 C2 Na1 168.9(6) . .
O4 C2 H2 118.1 . .
O3 C2 H2 118.1 . .
Na1 C2 H2 70.8 . .
O6 C3 O5 125.5(7) . .
O6 C3 Na1 48.8(2) . 1_455
O5 C3 Na1 162.0(5) . 1_455
O6 C3 H3 117.3 . .
O5 C3 H3 117.3 . .
Na1 C3 H3 71.4 1_455 .
C1 O1 Cr1 124.3(4) . .
C1 O2 Na1 124.9(5) . 2_645
C2 O4 Na1 109.7(3) . .
C5 C4 N1 115.4(5) . .
C5 C4 H4A 108.4 . .
N1 C4 H4A 108.4 . .
C5 C4 H4B 108.4 . .
N1 C4 H4B 108.4 . .
H4A C4 H4B 107.5 . .
C2 O3 Cr1 123.7(3) . .
C3 O6 Na1 107.7(4) . 1_455
C3 O5 Cr1 127.2(4) . .
C4 C5 H5A 109.5 . .
C4 C5 H5B 109.5 . .
H5A C5 H5B 109.5 . .
C4 C5 H5C 109.5 . .
H5A C5 H5C 109.5 . .
H5B C5 H5C 109.5 . .

loop_
_geom_bond_atom_site_label_1
_geom_bond_atom_site_label_2
_geom_bond_distance
_geom_bond_site_symmetry_2
Cr1 O5 1.944(4) 3_666
Cr1 O5 1.944(4) .
Cr1 O1 1.954(6) .
Cr1 O1 1.954(6) 3_666
Cr1 O3 1.963(3) 3_666
Cr1 O3 1.963(3) .
N1 C4 1.460(4) .
N1 H1A 0.8900 .
N1 H1B 0.8900 .
N1 H1C 0.8900 .
Na1 O2 2.321(6) 4_676
Na1 O2 2.321(6) 2_655
Na1 O4 2.327(2) .
Na1 O4 2.327(2) 3_776
Na1 O6 2.343(3) 3_676
Na1 O6 2.343(3) 1_655
Na1 C2 2.957(4) 3_776
Na1 C2 2.957(4) .
Na1 C3 2.965(4) 3_676
Na1 C3 2.965(4) 1_655
C1 O2 1.221(10) .
C1 O1 1.248(15) .
C1 H1 0.9300 .
C2 O4 1.200(6) .
C2 O3 1.287(4) .
C2 H2 0.9300 .
C3 O6 1.240(7) .
C3 O5 1.244(4) .
C3 H3 0.9300 .
C4 C5 1.404(8) .
C4 H4A 0.9700 .
C4 H4B 0.9700 .
C5 H5A 0.9600 .
C5 H5B 0.9600 .
C5 H5C 0.9600 .
